data_7246663
loop_
_publ_author_name
'Ghoudi, A.'
'Ben Brahim, Kh.'
'Ghalla, H.'
'Lhoste, J.'
'Auguste, S.'
'Khirouni, K.'
'Aydi, A.'
'Oueslati, A.'

_publ_section_title
;
 Crystal structure and optical characterization of a new hybrid compound,
 C6H9N2FeCl4, with large dielectric constants for field-effect transistors
;
_journal_issue 19
_journal_name_full 'RSC Advances'
_journal_page_first 12844
_journal_page_last 12862
_journal_paper_doi 10.1039/D3RA01239E
_journal_volume 13
_journal_year 2023
_chemical_formula_sum 'C6 H9 Cl4 Fe N2'
_chemical_formula_weight 306.80
_space_group_crystal_system monoclinic
_space_group_IT_number 14
_space_group_name_Hall '-P 2ybc'
_space_group_name_H-M_alt 'P 1 21/c 1'
_atom_sites_solution_hydrogens geom
_audit_creation_method SHELXL-2018/3
_audit_update_record
;
2022-11-30 deposited with the CCDC.	2023-04-18 downloaded from the CCDC.
;
_cell_angle_alpha 90
_cell_angle_beta 90.298(3)
_cell_angle_gamma 90
_cell_formula_units_Z 4
_cell_length_a 6.4063(4)
_cell_length_b 14.2730(9)
_cell_length_c 13.2376(10)
_cell_measurement_reflns_used 208
_cell_measurement_temperature 296(2)
_cell_measurement_theta_max 25.0
_cell_measurement_theta_min 6.5
_cell_volume 1210.39(14)
_computing_structure_refinement 'SHELXL-2018/3 (Sheldrick, 2018)'
_computing_structure_solution 'SHELXT 2014/5 (Sheldrick, 2014)'
_diffrn_ambient_temperature 296(2)
_diffrn_measured_fraction_theta_full 1.000
_diffrn_measured_fraction_theta_max 0.999
_diffrn_measurement_device_type 'Bruker APEXII'
_diffrn_measurement_method '\w scans'
_diffrn_radiation_monochromator graphite
_diffrn_radiation_source 'fine-focus sealed tube'
_diffrn_radiation_type MoK\a
_diffrn_radiation_wavelength 0.71073
_diffrn_reflns_av_R_equivalents 0.0414
_diffrn_reflns_av_unetI/netI 0.0277
_diffrn_reflns_Laue_measured_fraction_full 1.000
_diffrn_reflns_Laue_measured_fraction_max 0.999
_diffrn_reflns_limit_h_max 8
_diffrn_reflns_limit_h_min -8
_diffrn_reflns_limit_k_max 18
_diffrn_reflns_limit_k_min -18
_diffrn_reflns_limit_l_max 16
_diffrn_reflns_limit_l_min -17
_diffrn_reflns_number 16901
_diffrn_reflns_point_group_measured_fraction_full 1.000
_diffrn_reflns_point_group_measured_fraction_max 0.999
_diffrn_reflns_theta_full 25.242
_diffrn_reflns_theta_max 27.505
_diffrn_reflns_theta_min 2.098
_diffrn_standards_decay_% 0
_diffrn_standards_interval_count 0
_diffrn_standards_number 0
_exptl_absorpt_coefficient_mu 2.087
_exptl_absorpt_correction_type multi-scan
_exptl_absorpt_process_details '(SHELX76; Sheldrick, 2008)'
_exptl_crystal_colour brown
_exptl_crystal_density_diffrn 1.684
_exptl_crystal_density_meas ?
_exptl_crystal_description parallelepiped
_exptl_crystal_F_000 612
_exptl_crystal_size_max 0.392
_exptl_crystal_size_mid 0.213
_exptl_crystal_size_min 0.103
_exptl_transmission_factor_max 0.745
_exptl_transmission_factor_min 0.561
_refine_diff_density_max 0.290
_refine_diff_density_min -0.332
_refine_diff_density_rms 0.058
_refine_ls_extinction_method none
_refine_ls_goodness_of_fit_ref 1.032
_refine_ls_hydrogen_treatment constr
_refine_ls_matrix_type full
_refine_ls_number_parameters 119
_refine_ls_number_reflns 2783
_refine_ls_number_restraints 0
_refine_ls_restrained_S_all 1.032
_refine_ls_R_factor_all 0.0634
_refine_ls_R_factor_gt 0.0320
_refine_ls_shift/su_max 0.000
_refine_ls_shift/su_mean 0.000
_refine_ls_structure_factor_coef Fsqd
_refine_ls_weighting_details 'w=1/[\s^2^(Fo^2^)+(0.0391P)^2^+0.5651P] where P=(Fo^2^+2Fc^2^)/3'
_refine_ls_weighting_scheme calc
_refine_ls_wR_factor_gt 0.0842
_refine_ls_wR_factor_ref 0.1032
_reflns_Friedel_coverage 0.000
_reflns_number_gt 1710
_reflns_number_total 2783
_reflns_threshold_expression 'I > 2\s(I)'
_cod_data_source_file d3ra01239e2.cif
_cod_data_source_block C6H9N2FeCl4
_cod_depositor_comments
;
The following automatic conversions were performed:

data item '_exptl_crystal_density_meas' value 'not measured' was
changed to '?' -- the value is perceived as not measured.

Automatic conversion script
Id: cif_fix_values 8170 2020-07-09 18:12:32Z antanas 
;
_cod_original_sg_symbol_H-M 'P 21/c'
_cod_database_code 7246663
_shelx_shelxl_version_number 2018/3
_shelx_space_group_comment
;
The symmetry employed for this shelxl refinement is uniquely defined
by the following loop, which should always be used as a source of
symmetry information in preference to the above space-group names.
They are only intended as comments.
;

loop_
_space_group_symop_operation_xyz
'x, y, z'
'-x, y+1/2, -z+1/2'
'-x, -y, -z'
'x, -y-1/2, z-1/2'

loop_
_atom_site_label
_atom_site_type_symbol
_atom_site_fract_x
_atom_site_fract_y
_atom_site_fract_z
_atom_site_U_iso_or_equiv
_atom_site_adp_type
_atom_site_occupancy
_atom_site_site_symmetry_order
_atom_site_calc_flag
_atom_site_refinement_flags_posn
_atom_site_refinement_flags_adp
_atom_site_refinement_flags_occupancy
_atom_site_disorder_assembly
_atom_site_disorder_group
Fe1 Fe 0.20100(6) 0.25170(2) 0.35608(3) 0.04921(15) Uani 1 1 d . . . . .
Cl1 Cl 0.54206(11) 0.25302(5) 0.36288(7) 0.0630(2) Uani 1 1 d . . . . .
Cl2 Cl 0.07888(12) 0.37665(5) 0.43178(7) 0.0720(2) Uani 1 1 d . . . . .
Cl3 Cl 0.09523(11) 0.12205(5) 0.42993(6) 0.0645(2) Uani 1 1 d . . . . .
Cl4 Cl 0.09194(15) 0.25417(6) 0.19792(6) 0.0772(3) Uani 1 1 d . . . . .
N1 N 0.6555(6) 0.3670(2) 0.0818(2) 0.1022(11) Uani 1 1 d . . . . .
H1A H 0.774953 0.339858 0.086687 0.123 Uiso 1 1 calc R U . . .
H1B H 0.577037 0.356891 0.030056 0.123 Uiso 1 1 calc R U . . .
N2 N 0.7138(4) 0.44036(16) 0.2351(2) 0.0642(7) Uani 1 1 d . . . . .
H2 H 0.832049 0.411942 0.238357 0.077 Uiso 1 1 calc R U . . .
C1 C 0.5915(6) 0.4250(2) 0.1550(2) 0.0660(8) Uani 1 1 d . . . . .
C2 C 0.4003(5) 0.4723(2) 0.1524(3) 0.0711(9) Uani 1 1 d . . . . .
H2A H 0.309641 0.464141 0.098019 0.085 Uiso 1 1 calc R U . . .
C3 C 0.3477(5) 0.5299(2) 0.2291(3) 0.0669(8) Uani 1 1 d . . . . .
H3 H 0.219459 0.560406 0.226776 0.080 Uiso 1 1 calc R U . . .
C4 C 0.4780(5) 0.54500(19) 0.3109(2) 0.0585(7) Uani 1 1 d . . . . .
C5 C 0.4163(6) 0.6085(2) 0.3963(3) 0.0888(11) Uani 1 1 d . . . . .
H5A H 0.509593 0.599123 0.452365 0.133 Uiso 1 1 calc R U . . .
H5B H 0.276200 0.594268 0.416564 0.133 Uiso 1 1 calc R U . . .
H5C H 0.423807 0.672492 0.374411 0.133 Uiso 1 1 calc R U . . .
C6 C 0.6610(4) 0.4985(2) 0.3117(2) 0.0596(7) Uani 1 1 d . . . . .
H6 H 0.752619 0.506548 0.365779 0.072 Uiso 1 1 calc R U . . .

loop_
_atom_site_aniso_label
_atom_site_aniso_U_11
_atom_site_aniso_U_22
_atom_site_aniso_U_33
_atom_site_aniso_U_23
_atom_site_aniso_U_13
_atom_site_aniso_U_12
Fe1 0.0471(2) 0.0531(2) 0.0473(3) 0.00098(17) -0.00288(17) 0.00124(16)
Cl1 0.0459(4) 0.0667(5) 0.0765(5) 0.0003(4) 0.0037(3) -0.0009(3)
Cl2 0.0653(5) 0.0710(5) 0.0797(6) -0.0149(4) -0.0075(4) 0.0216(4)
Cl3 0.0648(4) 0.0639(4) 0.0649(5) 0.0113(4) -0.0036(4) -0.0098(3)
Cl4 0.0864(6) 0.0991(7) 0.0461(5) 0.0044(4) -0.0124(4) -0.0006(4)
N1 0.142(3) 0.082(2) 0.084(2) -0.0206(18) 0.020(2) -0.0136(19)
N2 0.0619(15) 0.0562(14) 0.0746(18) 0.0063(13) 0.0001(14) 0.0081(12)
C1 0.093(2) 0.0467(16) 0.059(2) 0.0026(15) 0.0048(18) -0.0193(16)
C2 0.079(2) 0.070(2) 0.064(2) 0.0118(18) -0.0241(18) -0.0196(18)
C3 0.0570(18) 0.0642(18) 0.079(2) 0.0119(18) -0.0117(16) 0.0006(14)
C4 0.0633(18) 0.0515(16) 0.0606(19) 0.0061(14) -0.0054(15) -0.0003(13)
C5 0.102(3) 0.078(2) 0.086(3) -0.015(2) 0.007(2) 0.011(2)
C6 0.0628(18) 0.0562(16) 0.0598(19) 0.0062(15) -0.0136(15) 0.0011(14)

loop_
_atom_type_symbol
_atom_type_description
_atom_type_scat_dispersion_real
_atom_type_scat_dispersion_imag
_atom_type_scat_source
C C 0.0033 0.0016 'International Tables Vol C Tables 4.2.6.8 and 6.1.1.4'
H H 0.0000 0.0000 'International Tables Vol C Tables 4.2.6.8 and 6.1.1.4'
N N 0.0061 0.0033 'International Tables Vol C Tables 4.2.6.8 and 6.1.1.4'
Cl Cl 0.1484 0.1585 'International Tables Vol C Tables 4.2.6.8 and 6.1.1.4'
Fe Fe 0.3463 0.8444 'International Tables Vol C Tables 4.2.6.8 and 6.1.1.4'

loop_
_geom_angle_atom_site_label_1
_geom_angle_atom_site_label_2
_geom_angle_atom_site_label_3
_geom_angle
_geom_angle_site_symmetry_1
_geom_angle_site_symmetry_3
_geom_angle_publ_flag
Cl1 Fe1 Cl2 109.46(3) . . ?
Cl1 Fe1 Cl3 107.38(3) . . ?
Cl2 Fe1 Cl3 111.68(4) . . ?
Cl1 Fe1 Cl4 110.54(4) . . ?
Cl2 Fe1 Cl4 108.01(3) . . ?
Cl3 Fe1 Cl4 109.79(3) . . ?
C1 N1 H1A 120.0 . . ?
C1 N1 H1B 120.0 . . ?
H1A N1 H1B 120.0 . . ?
C1 N2 C6 123.2(3) . . ?
C1 N2 H2 118.4 . . ?
C6 N2 H2 118.4 . . ?
N2 C1 N1 119.7(3) . . ?
N2 C1 C2 116.8(3) . . ?
N1 C1 C2 123.5(3) . . ?
C3 C2 C1 119.8(3) . . ?
C3 C2 H2A 120.1 . . ?
C1 C2 H2A 120.1 . . ?
C2 C3 C4 122.1(3) . . ?
C2 C3 H3 118.9 . . ?
C4 C3 H3 118.9 . . ?
C6 C4 C3 116.9(3) . . ?
C6 C4 C5 121.5(3) . . ?
C3 C4 C5 121.6(3) . . ?
C4 C5 H5A 109.5 . . ?
C4 C5 H5B 109.5 . . ?
H5A C5 H5B 109.5 . . ?
C4 C5 H5C 109.5 . . ?
H5A C5 H5C 109.5 . . ?
H5B C5 H5C 109.5 . . ?
C4 C6 N2 121.1(3) . . ?
C4 C6 H6 119.5 . . ?
N2 C6 H6 119.5 . . ?

loop_
_geom_bond_atom_site_label_1
_geom_bond_atom_site_label_2
_geom_bond_distance
_geom_bond_site_symmetry_2
_geom_bond_publ_flag
Fe1 Cl1 2.1864(8) . ?
Fe1 Cl2 2.1921(8) . ?
Fe1 Cl3 2.2014(8) . ?
Fe1 Cl4 2.2039(9) . ?
N1 C1 1.339(4) . ?
N1 H1A 0.8600 . ?
N1 H1B 0.8600 . ?
N2 C1 1.334(4) . ?
N2 C6 1.355(4) . ?
N2 H2 0.8600 . ?
C1 C2 1.399(4) . ?
C2 C3 1.351(4) . ?
C2 H2A 0.9300 . ?
C3 C4 1.380(4) . ?
C3 H3 0.9300 . ?
C4 C6 1.347(4) . ?
C4 C5 1.503(4) . ?
C5 H5A 0.9600 . ?
C5 H5B 0.9600 . ?
C5 H5C 0.9600 . ?
C6 H6 0.9300 . ?

loop_
_geom_torsion_atom_site_label_1
_geom_torsion_atom_site_label_2
_geom_torsion_atom_site_label_3
_geom_torsion_atom_site_label_4
_geom_torsion
_geom_torsion_site_symmetry_1
_geom_torsion_site_symmetry_2
_geom_torsion_site_symmetry_3
_geom_torsion_site_symmetry_4
_geom_torsion_publ_flag
C6 N2 C1 N1 179.4(3) . . . . ?
C6 N2 C1 C2 -0.1(4) . . . . ?
N2 C1 C2 C3 -0.2(4) . . . . ?
N1 C1 C2 C3 -179.7(3) . . . . ?
C1 C2 C3 C4 0.7(5) . . . . ?
C2 C3 C4 C6 -0.8(4) . . . . ?
C2 C3 C4 C5 -179.3(3) . . . . ?
C3 C4 C6 N2 0.4(4) . . . . ?
C5 C4 C6 N2 179.0(3) . . . . ?
C1 N2 C6 C4 0.0(4) . . . . ?
